data_7063513
loop_
_publ_author_name
'Halder, Biplob'
'Mitra, Amit'
'Mishra, Ananya'
'Naik, Lincoln'
'Sarkar, Nandini'
'Dhiman, Rohan'
'Chatterjee, Saurav'

_publ_section_title
;
 Solid supported synthesis of pyrazinyl and oxindolyl tethered ferrocenyl
 conjugates with unusual rotational flexibility as promising inhibitors of
 HEWL amyloid fibrillation and cytotoxicity
;
_journal_issue 47
_journal_name_full 'New Journal of Chemistry'
_journal_page_first 19876
_journal_page_last 19899
_journal_paper_doi 10.1039/D4NJ04116J
_journal_volume 48
_journal_year 2024
_chemical_formula_moiety 'C18 H14 Fe N2 O2'
_chemical_formula_sum 'C18 H14 Fe N2 O2'
_chemical_formula_weight 346.16
_chemical_name_systematic SCFCMPYR
_space_group_crystal_system monoclinic
_space_group_IT_number 15
_space_group_name_Hall '-C 2yc'
_space_group_name_H-M_alt 'C 1 2/c 1'
_atom_sites_solution_hydrogens geom
_audit_creation_method SHELXL-2014/7
_audit_update_record
;
2024-10-31 deposited with the CCDC.	2024-10-31 downloaded from the CCDC.
;
_cell_angle_alpha 90
_cell_angle_beta 92.3500(8)
_cell_angle_gamma 90
_cell_formula_units_Z 8
_cell_length_a 18.9180(2)
_cell_length_b 5.91680(10)
_cell_length_c 25.4906(2)
_cell_measurement_reflns_used 24511
_cell_measurement_temperature 103(2)
_cell_measurement_theta_max 21.6850
_cell_measurement_theta_min 1.5770
_cell_volume 2850.87(6)
_computing_cell_refinement CrysAlisPro1.171.39.46
_computing_data_collection 'RIGAKU Rapid'
_computing_data_reduction CrysAlisPro1.171.39.46
_computing_molecular_graphics 'Yadokari-XG 2011 (Wakita Nemoto et al., 2011)'
_computing_publication_material Shelx97
_computing_structure_refinement 'SHELXL-2014 (Sheldrick, 2014)'
_computing_structure_solution 'SHELXT-2014 (Sheldrick, 2014)'
_diffrn_ambient_temperature 103(2)
_diffrn_measured_fraction_theta_full 0.998
_diffrn_measured_fraction_theta_max 0.865
_diffrn_measurement_device_type 'PILATUS3 X CdTe 1M'
_diffrn_measurement_method \w-scan
_diffrn_radiation_type synchrotron
_diffrn_radiation_wavelength 0.4275
_diffrn_reflns_av_R_equivalents 0.0703
_diffrn_reflns_av_unetI/netI 0.0470
_diffrn_reflns_Laue_measured_fraction_full 0.998
_diffrn_reflns_Laue_measured_fraction_max 0.865
_diffrn_reflns_limit_h_max 31
_diffrn_reflns_limit_h_min -31
_diffrn_reflns_limit_k_max 10
_diffrn_reflns_limit_k_min -10
_diffrn_reflns_limit_l_max 43
_diffrn_reflns_limit_l_min -43
_diffrn_reflns_number 50071
_diffrn_reflns_point_group_measured_fraction_full 0.998
_diffrn_reflns_point_group_measured_fraction_max 0.865
_diffrn_reflns_theta_full 14.862
_diffrn_reflns_theta_max 21.743
_diffrn_reflns_theta_min 1.582
_diffrn_source 'SPring-8 BL02B1 beamline'
_exptl_absorpt_coefficient_mu 0.272
_exptl_absorpt_correction_T_max 0.997
_exptl_absorpt_correction_T_min 0.995
_exptl_absorpt_correction_type multi-scan
_exptl_absorpt_process_details
;
CrysAlisPro 1.171.39.46 (Rigaku Oxford Diffraction, 2018)
Empirical absorption correction using spherical harmonics,
 implemented in SCALE3 ABSPACK scaling algorithm.
;
_exptl_crystal_colour orange
_exptl_crystal_density_diffrn 1.613
_exptl_crystal_density_method 'not measured'
_exptl_crystal_description prism
_exptl_crystal_F_000 1424
_exptl_crystal_size_max 0.020
_exptl_crystal_size_mid 0.010
_exptl_crystal_size_min 0.010
_refine_diff_density_max 0.653
_refine_diff_density_min -0.913
_refine_diff_density_rms 0.082
_refine_ls_extinction_method none
_refine_ls_goodness_of_fit_ref 1.074
_refine_ls_hydrogen_treatment constr
_refine_ls_matrix_type full
_refine_ls_number_parameters 208
_refine_ls_number_reflns 6727
_refine_ls_number_restraints 0
_refine_ls_restrained_S_all 1.074
_refine_ls_R_factor_all 0.0402
_refine_ls_R_factor_gt 0.0369
_refine_ls_shift/su_max 0.002
_refine_ls_shift/su_mean 0.000
_refine_ls_structure_factor_coef Fsqd
_refine_ls_weighting_details 'w=1/[\s^2^(Fo^2^)+(0.0299P)^2^+3.0912P] where P=(Fo^2^+2Fc^2^)/3'
_refine_ls_weighting_scheme calc
_refine_ls_wR_factor_gt 0.0926
_refine_ls_wR_factor_ref 0.0945
_reflns_Friedel_coverage 0.000
_reflns_number_gt 6304
_reflns_number_total 6727
_reflns_threshold_expression 'I > 2\s(I)'
_cod_data_source_file d4nj04116j2.cif
_cod_data_source_block sc114a
_cod_depositor_comments 'Adding full bibliography for 7063513--7063515.cif.'
_cod_original_sg_symbol_H-M 'C 2/c'
_cod_database_code 7063513
_shelx_shelxl_version_number 2014/7
_shelx_space_group_comment
;
The symmetry employed for this shelxl refinement is uniquely defined
by the following loop, which should always be used as a source of
symmetry information in preference to the above space-group names.
They are only intended as comments.
;
_shelx_estimated_absorpt_t_min 0.995
_shelx_estimated_absorpt_t_max 0.997

loop_
_space_group_symop_operation_xyz
'x, y, z'
'-x, y, -z+1/2'
'x+1/2, y+1/2, z'
'-x+1/2, y+1/2, -z+1/2'
'-x, -y, -z'
'x, -y, z-1/2'
'-x+1/2, -y+1/2, -z'
'x+1/2, -y+1/2, z-1/2'

loop_
_atom_site_label
_atom_site_type_symbol
_atom_site_fract_x
_atom_site_fract_y
_atom_site_fract_z
_atom_site_U_iso_or_equiv
_atom_site_adp_type
_atom_site_occupancy
_atom_site_site_symmetry_order
_atom_site_calc_flag
_atom_site_refinement_flags_posn
_atom_site_refinement_flags_adp
_atom_site_refinement_flags_occupancy
_atom_site_disorder_assembly
_atom_site_disorder_group
O1 O 0.30869(6) 1.28368(19) 0.28486(4) 0.0323(2) Uani 1 1 d . . . . .
C1 C 0.29375(6) 1.0876(2) 0.29420(5) 0.0217(2) Uani 1 1 d . . . . .
H1 H 0.2945 0.9809 0.2664 0.026 Uiso 1 1 calc R U . . .
C2 C 0.27477(5) 1.00921(18) 0.34589(4) 0.01538(16) Uani 1 1 d . . . . .
C3 C 0.28205(6) 1.13848(17) 0.39322(4) 0.01678(17) Uani 1 1 d . . . . .
H7 H 0.2944 1.2938 0.3958 0.020 Uiso 1 1 calc R U . . .
C4 C 0.26752(6) 0.9927(2) 0.43568(4) 0.01934(18) Uani 1 1 d . . . . .
H8 H 0.2688 1.0333 0.4718 0.023 Uiso 1 1 calc R U . . .
C5 C 0.25074(6) 0.7751(2) 0.41485(5) 0.01967(19) Uani 1 1 d . . . . .
H9 H 0.2382 0.6463 0.4347 0.024 Uiso 1 1 calc R U . . .
C6 C 0.25584(5) 0.78271(18) 0.35951(4) 0.01757(17) Uani 1 1 d . . . . .
H10 H 0.2481 0.6603 0.3358 0.021 Uiso 1 1 calc R U . . .
Fe1 Fe 0.35068(2) 0.87184(2) 0.39443(2) 0.01152(4) Uani 1 1 d . . . . .
C7 C 0.42049(6) 0.62539(17) 0.37669(4) 0.01524(16) Uani 1 1 d . . . . .
H11 H 0.4089 0.4881 0.3590 0.018 Uiso 1 1 calc R U . . .
C8 C 0.43977(5) 0.83164(18) 0.35253(4) 0.01612(16) Uani 1 1 d . . . . .
H12 H 0.4436 0.8560 0.3159 0.019 Uiso 1 1 calc R U . . .
C9 C 0.45229(5) 0.99565(18) 0.39287(4) 0.01623(16) Uani 1 1 d . . . . .
H13 H 0.4663 1.1480 0.3878 0.019 Uiso 1 1 calc R U . . .
C10 C 0.44025(5) 0.89189(17) 0.44192(4) 0.01499(16) Uani 1 1 d . . . . .
H14 H 0.4440 0.9636 0.4753 0.018 Uiso 1 1 calc R U . . .
C11 C 0.42149(5) 0.66065(17) 0.43251(4) 0.01357(15) Uani 1 1 d . . . . .
C12 C 0.40355(5) 0.49373(17) 0.47138(4) 0.01482(16) Uani 1 1 d . . . . .
H2 H 0.3876 0.3506 0.4589 0.018 Uiso 1 1 calc R U . . .
C13 C 0.40762(5) 0.52438(18) 0.52358(4) 0.01564(16) Uani 1 1 d . . . . .
H3 H 0.4218 0.6664 0.5379 0.019 Uiso 1 1 calc R U . . .
C14 C 0.39006(5) 0.33704(17) 0.55847(4) 0.01492(16) Uani 1 1 d . . . . .
O2 O 0.36964(5) 0.15225(14) 0.54243(4) 0.02132(16) Uani 1 1 d . . . . .
C15 C 0.39789(5) 0.37472(16) 0.61649(4) 0.01474(16) Uani 1 1 d . . . . .
N1 N 0.41393(5) 0.58103(16) 0.63441(4) 0.01759(16) Uani 1 1 d . . . . .
C16 C 0.41809(7) 0.6043(2) 0.68646(5) 0.0229(2) Uani 1 1 d . . . . .
H4 H 0.4285 0.7489 0.7011 0.027 Uiso 1 1 calc R U . . .
N2 N 0.39363(6) 0.21530(19) 0.70234(4) 0.02367(19) Uani 1 1 d . . . . .
C17 C 0.40765(7) 0.4233(2) 0.71994(5) 0.0244(2) Uani 1 1 d . . . . .
H5 H 0.4106 0.4486 0.7568 0.029 Uiso 1 1 calc R U . . .
C18 C 0.38814(6) 0.19273(19) 0.65020(4) 0.01890(18) Uani 1 1 d . . . . .
H6 H 0.3773 0.0484 0.6357 0.023 Uiso 1 1 calc R U . . .

loop_
_atom_site_aniso_label
_atom_site_aniso_U_11
_atom_site_aniso_U_22
_atom_site_aniso_U_33
_atom_site_aniso_U_23
_atom_site_aniso_U_13
_atom_site_aniso_U_12
O1 0.0379(5) 0.0290(5) 0.0302(5) 0.0136(4) 0.0028(4) -0.0024(4)
C1 0.0218(5) 0.0261(5) 0.0169(4) 0.0036(4) -0.0017(4) 0.0002(4)
C2 0.0135(4) 0.0164(4) 0.0161(4) 0.0017(3) -0.0013(3) 0.0012(3)
C3 0.0155(4) 0.0154(4) 0.0193(4) -0.0006(3) 0.0000(3) 0.0042(3)
C4 0.0168(4) 0.0247(5) 0.0168(4) 0.0005(4) 0.0031(3) 0.0057(4)
C5 0.0142(4) 0.0220(5) 0.0230(5) 0.0060(4) 0.0028(3) 0.0012(3)
C6 0.0148(4) 0.0164(4) 0.0214(4) 0.0008(3) -0.0009(3) -0.0013(3)
Fe1 0.01071(7) 0.01150(7) 0.01233(7) 0.00065(4) 0.00026(4) 0.00165(4)
C7 0.0168(4) 0.0140(4) 0.0150(4) 0.0000(3) 0.0020(3) 0.0032(3)
C8 0.0149(4) 0.0170(4) 0.0166(4) 0.0019(3) 0.0032(3) 0.0024(3)
C9 0.0140(4) 0.0148(4) 0.0200(4) 0.0019(3) 0.0013(3) 0.0002(3)
C10 0.0141(4) 0.0143(4) 0.0164(4) -0.0004(3) -0.0008(3) 0.0011(3)
C11 0.0137(4) 0.0133(4) 0.0137(4) 0.0006(3) 0.0001(3) 0.0029(3)
C12 0.0147(4) 0.0138(4) 0.0160(4) 0.0009(3) 0.0005(3) 0.0025(3)
C13 0.0168(4) 0.0152(4) 0.0149(4) 0.0015(3) 0.0006(3) 0.0002(3)
C14 0.0143(4) 0.0153(4) 0.0153(4) 0.0015(3) 0.0017(3) 0.0021(3)
O2 0.0287(4) 0.0155(3) 0.0199(4) -0.0006(3) 0.0018(3) -0.0020(3)
C15 0.0139(4) 0.0150(4) 0.0153(4) 0.0023(3) 0.0018(3) 0.0023(3)
N1 0.0209(4) 0.0161(4) 0.0157(4) 0.0007(3) 0.0000(3) 0.0027(3)
C16 0.0315(6) 0.0198(5) 0.0172(4) -0.0003(4) -0.0013(4) 0.0054(4)
N2 0.0270(5) 0.0254(5) 0.0189(4) 0.0064(4) 0.0045(3) 0.0041(4)
C17 0.0323(6) 0.0258(5) 0.0152(4) 0.0023(4) 0.0021(4) 0.0091(5)
C18 0.0195(4) 0.0183(4) 0.0191(4) 0.0043(3) 0.0023(3) 0.0010(3)

loop_
_atom_type_symbol
_atom_type_description
_atom_type_scat_dispersion_real
_atom_type_scat_dispersion_imag
_atom_type_scat_source
C C -0.0020 0.0005 'International Tables Vol C Tables 4.2.6.8 and 6.1.1.4'
H H 0.0000 0.0000 'International Tables Vol C Tables 4.2.6.8 and 6.1.1.4'
N N -0.0030 0.0011 'International Tables Vol C Tables 4.2.6.8 and 6.1.1.4'
O O -0.0040 0.0020 'International Tables Vol C Tables 4.2.6.8 and 6.1.1.4'
Fe Fe 0.1503 0.3271 'International Tables Vol C Tables 4.2.6.8 and 6.1.1.4'

loop_
_geom_angle_atom_site_label_1
_geom_angle_atom_site_label_2
_geom_angle_atom_site_label_3
_geom_angle
_geom_angle_site_symmetry_1
_geom_angle_site_symmetry_3
_geom_angle_publ_flag
O1 C1 C2 123.20(12) . . ?
O1 C1 H1 118.4 . . ?
C2 C1 H1 118.4 . . ?
C3 C2 C6 108.18(9) . . ?
C3 C2 C1 125.05(10) . . ?
C6 C2 C1 126.19(10) . . ?
C3 C2 Fe1 70.01(6) . . ?
C6 C2 Fe1 69.82(6) . . ?
C1 C2 Fe1 119.04(8) . . ?
C4 C3 C2 107.64(9) . . ?
C4 C3 Fe1 70.25(6) . . ?
C2 C3 Fe1 68.83(6) . . ?
C4 C3 H7 126.2 . . ?
C2 C3 H7 126.2 . . ?
Fe1 C3 H7 126.3 . . ?
C3 C4 C5 108.20(10) . . ?
C3 C4 Fe1 69.22(6) . . ?
C5 C4 Fe1 70.03(6) . . ?
C3 C4 H8 125.9 . . ?
C5 C4 H8 125.9 . . ?
Fe1 C4 H8 126.4 . . ?
C6 C5 C4 108.61(10) . . ?
C6 C5 Fe1 68.89(6) . . ?
C4 C5 Fe1 69.54(6) . . ?
C6 C5 H9 125.7 . . ?
C4 C5 H9 125.7 . . ?
Fe1 C5 H9 127.5 . . ?
C5 C6 C2 107.35(10) . . ?
C5 C6 Fe1 70.65(6) . . ?
C2 C6 Fe1 68.89(6) . . ?
C5 C6 H10 126.3 . . ?
C2 C6 H10 126.3 . . ?
Fe1 C6 H10 125.7 . . ?
C2 Fe1 C7 127.08(4) . . ?
C2 Fe1 C6 41.29(4) . . ?
C7 Fe1 C6 106.60(4) . . ?
C2 Fe1 C3 41.15(4) . . ?
C7 Fe1 C3 165.93(4) . . ?
C6 Fe1 C3 69.26(4) . . ?
C2 Fe1 C10 152.52(4) . . ?
C7 Fe1 C10 69.08(4) . . ?
C6 Fe1 C10 165.05(4) . . ?
C3 Fe1 C10 118.35(4) . . ?
C2 Fe1 C8 107.83(4) . . ?
C7 Fe1 C8 40.81(4) . . ?
C6 Fe1 C8 118.10(4) . . ?
C3 Fe1 C8 128.22(4) . . ?
C10 Fe1 C8 68.62(4) . . ?
C2 Fe1 C11 165.38(4) . . ?
C7 Fe1 C11 41.28(4) . . ?
C6 Fe1 C11 126.58(4) . . ?
C3 Fe1 C11 151.85(4) . . ?
C10 Fe1 C11 40.94(4) . . ?
C8 Fe1 C11 68.87(4) . . ?
C2 Fe1 C4 68.59(4) . . ?
C7 Fe1 C4 151.86(5) . . ?
C6 Fe1 C4 68.60(5) . . ?
C3 Fe1 C4 40.53(5) . . ?
C10 Fe1 C4 108.05(4) . . ?
C8 Fe1 C4 166.27(5) . . ?
C11 Fe1 C4 117.98(4) . . ?
C2 Fe1 C9 118.96(4) . . ?
C7 Fe1 C9 68.59(4) . . ?
C6 Fe1 C9 152.74(4) . . ?
C3 Fe1 C9 108.56(4) . . ?
C10 Fe1 C9 40.47(4) . . ?
C8 Fe1 C9 40.67(4) . . ?
C11 Fe1 C9 68.48(4) . . ?
C4 Fe1 C9 128.37(5) . . ?
C2 Fe1 C5 68.37(4) . . ?
C7 Fe1 C5 117.92(5) . . ?
C6 Fe1 C5 40.46(5) . . ?
C3 Fe1 C5 68.25(5) . . ?
C10 Fe1 C5 127.77(4) . . ?
C8 Fe1 C5 151.99(5) . . ?
C11 Fe1 C5 107.44(4) . . ?
C4 Fe1 C5 40.43(5) . . ?
C9 Fe1 C5 165.88(5) . . ?
C8 C7 C11 108.12(9) . . ?
C8 C7 Fe1 70.17(6) . . ?
C11 C7 Fe1 69.98(5) . . ?
C8 C7 H11 125.9 . . ?
C11 C7 H11 125.9 . . ?
Fe1 C7 H11 125.5 . . ?
C7 C8 C9 108.05(9) . . ?
C7 C8 Fe1 69.03(6) . . ?
C9 C8 Fe1 70.16(6) . . ?
C7 C8 H12 126.0 . . ?
C9 C8 H12 126.0 . . ?
Fe1 C8 H12 126.4 . . ?
C10 C9 C8 108.22(9) . . ?
C10 C9 Fe1 69.23(6) . . ?
C8 C9 Fe1 69.17(6) . . ?
C10 C9 H13 125.9 . . ?
C8 C9 H13 125.9 . . ?
Fe1 C9 H13 127.3 . . ?
C9 C10 C11 108.27(9) . . ?
C9 C10 Fe1 70.29(6) . . ?
C11 C10 Fe1 69.61(6) . . ?
C9 C10 H14 125.9 . . ?
C11 C10 H14 125.9 . . ?
Fe1 C10 H14 125.8 . . ?
C10 C11 C7 107.32(9) . . ?
C10 C11 C12 126.89(9) . . ?
C7 C11 C12 125.73(9) . . ?
C10 C11 Fe1 69.45(6) . . ?
C7 C11 Fe1 68.74(5) . . ?
C12 C11 Fe1 124.97(7) . . ?
C13 C12 C11 125.47(10) . . ?
C13 C12 H2 117.3 . . ?
C11 C12 H2 117.3 . . ?
C12 C13 C14 119.57(10) . . ?
C12 C13 H3 120.2 . . ?
C14 C13 H3 120.2 . . ?
O2 C14 C13 123.25(10) . . ?
O2 C14 C15 118.68(9) . . ?
C13 C14 C15 118.07(9) . . ?
N1 C15 C18 121.98(10) . . ?
N1 C15 C14 119.11(9) . . ?
C18 C15 C14 118.92(9) . . ?
C16 N1 C15 116.02(10) . . ?
N1 C16 C17 121.86(11) . . ?
N1 C16 H4 119.1 . . ?
C17 C16 H4 119.1 . . ?
C17 N2 C18 115.69(10) . . ?
N2 C17 C16 122.46(11) . . ?
N2 C17 H5 118.8 . . ?
C16 C17 H5 118.8 . . ?
N2 C18 C15 121.95(11) . . ?
N2 C18 H6 119.0 . . ?
C15 C18 H6 119.0 . . ?

loop_
_geom_bond_atom_site_label_1
_geom_bond_atom_site_label_2
_geom_bond_distance
_geom_bond_site_symmetry_2
_geom_bond_publ_flag
O1 C1 1.2197(16) . ?
C1 C2 1.4557(15) . ?
C1 H1 0.9500 . ?
C2 C3 1.4303(15) . ?
C2 C6 1.4335(15) . ?
C2 Fe1 2.0268(10) . ?
C3 C4 1.4199(16) . ?
C3 Fe1 2.0426(10) . ?
C3 H7 0.9500 . ?
C4 C5 1.4233(17) . ?
C4 Fe1 2.0562(10) . ?
C4 H8 0.9500 . ?
C5 C6 1.4187(16) . ?
C5 Fe1 2.0626(11) . ?
C5 H9 0.9500 . ?
C6 Fe1 2.0393(10) . ?
C6 H10 0.9500 . ?
Fe1 C7 2.0307(10) . ?
Fe1 C10 2.0451(10) . ?
Fe1 C8 2.0459(10) . ?
Fe1 C11 2.0473(10) . ?
Fe1 C9 2.0590(10) . ?
C7 C8 1.4212(15) . ?
C7 C11 1.4375(14) . ?
C7 H11 0.9500 . ?
C8 C9 1.4265(15) . ?
C8 H12 0.9500 . ?
C9 C10 1.4197(15) . ?
C9 H13 0.9500 . ?
C10 C11 1.4312(14) . ?
C10 H14 0.9500 . ?
C11 C12 1.4492(14) . ?
C12 C13 1.3419(14) . ?
C12 H2 0.9500 . ?
C13 C14 1.4678(14) . ?
C13 H3 0.9500 . ?
C14 O2 1.2243(13) . ?
C14 C15 1.4970(15) . ?
C15 N1 1.3340(14) . ?
C15 C18 1.3946(15) . ?
N1 C16 1.3330(15) . ?
C16 C17 1.3889(18) . ?
C16 H4 0.9500 . ?
N2 C17 1.3327(18) . ?
N2 C18 1.3356(15) . ?
C17 H5 0.9500 . ?
C18 H6 0.9500 . ?

loop_
_geom_torsion_atom_site_label_1
_geom_torsion_atom_site_label_2
_geom_torsion_atom_site_label_3
_geom_torsion_atom_site_label_4
_geom_torsion
_geom_torsion_site_symmetry_1
_geom_torsion_site_symmetry_2
_geom_torsion_site_symmetry_3
_geom_torsion_site_symmetry_4
_geom_torsion_publ_flag
O1 C1 C2 C3 -10.60(18) . . . . ?
O1 C1 C2 C6 179.19(12) . . . . ?
O1 C1 C2 Fe1 -95.55(14) . . . . ?
C6 C2 C3 C4 -0.15(12) . . . . ?
C1 C2 C3 C4 -171.85(10) . . . . ?
Fe1 C2 C3 C4 -59.77(7) . . . . ?
C6 C2 C3 Fe1 59.62(7) . . . . ?
C1 C2 C3 Fe1 -112.08(10) . . . . ?
C2 C3 C4 C5 -0.50(12) . . . . ?
Fe1 C3 C4 C5 -59.38(7) . . . . ?
C2 C3 C4 Fe1 58.88(7) . . . . ?
C3 C4 C5 C6 0.97(12) . . . . ?
Fe1 C4 C5 C6 -57.91(7) . . . . ?
C3 C4 C5 Fe1 58.88(7) . . . . ?
C4 C5 C6 C2 -1.05(12) . . . . ?
Fe1 C5 C6 C2 -59.36(7) . . . . ?
C4 C5 C6 Fe1 58.31(7) . . . . ?
C3 C2 C6 C5 0.74(11) . . . . ?
C1 C2 C6 C5 172.31(10) . . . . ?
Fe1 C2 C6 C5 60.48(7) . . . . ?
C3 C2 C6 Fe1 -59.74(7) . . . . ?
C1 C2 C6 Fe1 111.84(11) . . . . ?
C11 C7 C8 C9 -0.41(11) . . . . ?
Fe1 C7 C8 C9 59.52(7) . . . . ?
C11 C7 C8 Fe1 -59.93(7) . . . . ?
C7 C8 C9 C10 -0.46(12) . . . . ?
Fe1 C8 C9 C10 58.36(7) . . . . ?
C7 C8 C9 Fe1 -58.82(7) . . . . ?
C8 C9 C10 C11 1.16(11) . . . . ?
Fe1 C9 C10 C11 59.47(7) . . . . ?
C8 C9 C10 Fe1 -58.32(7) . . . . ?
C9 C10 C11 C7 -1.40(11) . . . . ?
Fe1 C10 C11 C7 58.50(7) . . . . ?
C9 C10 C11 C12 -178.84(9) . . . . ?
Fe1 C10 C11 C12 -118.94(10) . . . . ?
C9 C10 C11 Fe1 -59.90(7) . . . . ?
C8 C7 C11 C10 1.11(11) . . . . ?
Fe1 C7 C11 C10 -58.94(7) . . . . ?
C8 C7 C11 C12 178.59(9) . . . . ?
Fe1 C7 C11 C12 118.54(10) . . . . ?
C8 C7 C11 Fe1 60.05(7) . . . . ?
C10 C11 C12 C13 -6.19(17) . . . . ?
C7 C11 C12 C13 176.82(10) . . . . ?
Fe1 C11 C12 C13 -95.58(12) . . . . ?
C11 C12 C13 C14 -177.85(9) . . . . ?
C12 C13 C14 O2 -2.08(16) . . . . ?
C12 C13 C14 C15 177.69(9) . . . . ?
O2 C14 C15 N1 -174.02(10) . . . . ?
C13 C14 C15 N1 6.19(14) . . . . ?
O2 C14 C15 C18 5.95(15) . . . . ?
C13 C14 C15 C18 -173.83(10) . . . . ?
C18 C15 N1 C16 -1.85(16) . . . . ?
C14 C15 N1 C16 178.12(10) . . . . ?
C15 N1 C16 C17 1.18(18) . . . . ?
C18 N2 C17 C16 -1.89(19) . . . . ?
N1 C16 C17 N2 0.7(2) . . . . ?
C17 N2 C18 C15 1.22(17) . . . . ?
N1 C15 C18 N2 0.67(17) . . . . ?
C14 C15 C18 N2 -179.30(10) . . . . ?
